data_2300498
loop_
_publ_author_name
'Orayech, B.'
'Faik, A.'
'L\'opez, G. A.'
'Fabelo, O.'
'Igartua, J. M.'

_publ_section_title
;
 Mode-crystallography analysis of the crystal structures and the low- and
 high-temperature phase transitions in Na~0.5~K~0.5~NbO~3~
;
_journal_coeditor_code NB5132
_journal_issue 2
_journal_name_full 'Journal of Applied Crystallography'
_journal_page_first
;
;
_journal_paper_doi 10.1107/S1600576715000941
_journal_volume 48
_journal_year 2015
_chemical_formula_structural 'Na K (Nb O)3'
_chemical_formula_sum 'K0.5 Na0.5 Nb O3'
_chemical_formula_weight 171.94
_chemical_name_common 'Sodium Potassium Niobate oxide'
_chemical_name_systematic 'Sodium Potassium Niobate oxide'
_space_group_IT_number 160
_symmetry_cell_setting trigonal
_symmetry_space_group_name_Hall 'R 3 -2"'
_symmetry_space_group_name_H-M 'R 3 m :H'
_cell_angle_alpha 90.00000
_cell_angle_beta 90.00000
_cell_angle_gamma 120.00000
_cell_formula_units_Z 3
_cell_length_a 5.6085(3)
_cell_length_b 5.6085(3)
_cell_length_c 6.9183(6)
_cell_measurement_temperature 10
_cell_volume 188.46(2)
_computing_structure_refinement FULLPROF
_diffrn_ambient_temperature 10
_diffrn_radiation_type 'Constant Wavelength Neutron Diffraction'
_diffrn_radiation_wavelength 2.52277
_diffrn_source 'nuclear reactor'
_diffrn_source_type D1b-ILL
_pd_char_colour White
_pd_instr_location
; 
D1b, ILL Grenoble, France
;
_pd_meas_2theta_range_inc 0.100078
_pd_meas_2theta_range_max 128.69000
_pd_meas_2theta_range_min 0.79000
_pd_meas_number_of_points 1280
_pd_meas_scan_method step
_pd_proc_2theta_range_inc 0.100078
_pd_proc_2theta_range_max 128.7492
_pd_proc_2theta_range_min 0.8492
_pd_proc_ls_background_function 'Set of experimental background points'
_pd_proc_ls_pref_orient_corr ' ?'
_pd_proc_ls_profile_function pseudo-Voigt
_pd_proc_ls_prof_R_factor 4.6480
_pd_proc_ls_prof_wR_expected 0.8958
_pd_proc_ls_prof_wR_factor 7.3504
_pd_proc_wavelength 2.522769
_pd_spec_mounting 'Vanadium can packed with powder'
_pd_spec_mount_mode transmission
_pd_spec_shape cylinder
_pd_spec_size_axial 20
_pd_spec_size_equat 50
_pd_spec_size_thick 20
_refine_ls_number_parameters 5
_refine_ls_number_reflns 127
_refine_ls_number_restraints 0
_refine_ls_R_I_factor 7.3147
_cod_data_source_file nb5132sup1.cf
_cod_data_source_block I
_cod_depositor_comments
;
The following automatic conversions were performed:

'_symmetry_cell_setting' value 'Trigonal' changed to 'trigonal'
according to
/usr/data/users/saulius/crontab/automatic-downloads/rss-feeds/IUCr/lib/dictionaries/cif_core.dic
dictionary named 'cif_core.dic' version 2.4.2 from 2011-04-26.

Automatic conversion script
Id: cif_fix_values 3008 2015-01-20 13:52:24Z robertas 
;
_cod_original_cell_volume 188.47(2)
_cod_original_sg_symbol_H-M 'R 3 m'
_cod_original_formula_sum 'K0.50 Na0.50 Nb1 O3'
_cod_database_code 2300498

loop_
_symmetry_equiv_pos_as_xyz
x,y,z
-y,x-y,z
-y,-x,z
-x+y,-x,z
x,x-y,z
-x+y,y,z
x+2/3,y+1/3,z+1/3
-y+2/3,x-y+1/3,z+1/3
-y+2/3,-x+1/3,z+1/3
-x+y+2/3,-x+1/3,z+1/3
x+2/3,x-y+1/3,z+1/3
-x+y+2/3,y+1/3,z+1/3
x+1/3,y+2/3,z+2/3
-y+1/3,x-y+2/3,z+2/3
-y+1/3,-x+2/3,z+2/3
-x+y+1/3,-x+2/3,z+2/3
x+1/3,x-y+2/3,z+2/3
-x+y+1/3,y+2/3,z+2/3

loop_
_atom_site_label
_atom_site_fract_x
_atom_site_fract_y
_atom_site_fract_z
_atom_site_U_iso_or_equiv
_atom_site_occupancy
_atom_site_adp_type
_atom_site_type_symbol
Na1 0.00000 0.00000 0.0314(5) 0.01092 0.50000 Uiso NA
K1 0.00000 0.00000 0.0314(5) 0.01092 0.50000 Uiso K
Nb1 0.00000 0.00000 0.5174(5) 0.00759 1.00000 Uiso NB
O1 0.1648(2) 0.3296(4) 0.3170(3) 0.00665 1.00000 Uiso O

loop_
_atom_type_symbol
_atom_type_scat_length_neutron
_atom_type_scat_source
NA 0.36300 V.F._Sears_Neutron_News_3_26_(1992)
K 0.36700 V.F._Sears_Neutron_News_3_26_(1992)
NB 0.70540 V.F._Sears_Neutron_News_3_26_(1992)
O 0.58030 V.F._Sears_Neutron_News_3_26_(1992)

loop_
_geom_angle_atom_site_label_1
_geom_angle_atom_site_label_2
_geom_angle_atom_site_label_3
_geom_angle
O1 Na1 O1 66.08(11)
O1 Na1 O1 58.81(8)
O1 Na1 O1 56.54(10)
O1 Na1 O1 60.28(7)
O1 Na1 O1 54.37(10)
O1 Na1 O1 63.09(11)
O1 Na1 O1 84.10(11)
O1 Na1 O1 95.45(13)
O1 Na1 O1 95.45(11)
O1 Na1 O1 110.86(13)
O1 Na1 O1 166.55(10)
O1 Na1 O1 118.65(12)
O1 Na1 O1 119.60(14)
O1 Na1 O1 172.82(16)
O1 Na1 O1 129.07(15)
O1 Na1 O1 172.83(14)

loop_
_geom_bond_atom_site_label_1
_geom_bond_atom_site_label_2
_geom_bond_distance
Na1 O1 2.5430(4)
Na1 O1 2.5430(2)
Na1 O1 2.5430(4)
Na1 O1 2.5430(4)
Na1 O1 2.5430(2)
Na1 O1 2.5430(4)
Nb1 O1 2.1178(3)
Nb1 O1 2.1178(2)
Nb1 O1 2.1178(3)
Nb1 O1 2.1178(3)
Nb1 O1 2.1178(2)
Nb1 O1 2.1178(3)
